data_2210847
loop_
_publ_author_name
'Muhammad Khalid'
'Gul Shahzada Khan'
'Ghulam Qadeer'
'Nasim Hasan Rama'
'Wong, Wai-Yeung'

_publ_section_title
;
 3-(2-Chloro-4-fluorophenyl)-1<i>H</i>-isochromen-1-one
;
_journal_coeditor_code YM2022
_journal_issue 10
_journal_name_full 'Acta Crystallographica Section E'
_journal_page_first o4539
_journal_page_last o4540
_journal_paper_doi 10.1107/S1600536806035999
_journal_volume 62
_journal_year 2006
_chemical_formula_iupac 'C15 H8 Cl F O2'
_chemical_formula_moiety 'C15 H8 Cl F O2'
_chemical_formula_sum 'C15 H8 Cl F O2'
_chemical_formula_weight 274.66
_chemical_melting_point 437
_chemical_name_common 3-(2-Chloro-4-fluorophenyl)isocoumarin
_chemical_name_systematic
;
3-(2-Chloro-4-fluorophenyl)-1H-isochromen-1-one
;
_space_group_IT_number 19
_symmetry_cell_setting orthorhombic
_symmetry_space_group_name_Hall 'P 2ac 2ab'
_symmetry_space_group_name_H-M 'P 21 21 21'
_atom_sites_solution_hydrogens geom
_atom_sites_solution_primary direct
_atom_sites_solution_secondary difmap
_cell_angle_alpha 90.00
_cell_angle_beta 90.00
_cell_angle_gamma 90.00
_cell_formula_units_Z 4
_cell_length_a 7.4621(4)
_cell_length_b 12.1011(6)
_cell_length_c 13.2757(7)
_cell_measurement_reflns_used 5893
_cell_measurement_temperature 293(2)
_cell_measurement_theta_max 25.00
_cell_measurement_theta_min 0.996
_cell_volume 1198.79(11)
_computing_cell_refinement 'SAINT (Bruker, 2000)'
_computing_data_collection 'SMART (Bruker, 2000)'
_computing_data_reduction SAINT
_computing_molecular_graphics 'SHELXTL (Sheldrick, 1997b)'
_computing_publication_material
;
SHELXTL, PARST (Nardelli, 1995) and PLATON (Spek, 2003)
;
_computing_structure_refinement 'SHELXL97 (Sheldrick, 1997a)'
_computing_structure_solution 'SHELXS97 (Sheldrick, 1997a)'
_diffrn_ambient_temperature 293(2)
_diffrn_detector_area_resol_mean 83.66
_diffrn_measured_fraction_theta_full 0.99
_diffrn_measured_fraction_theta_max 0.99
_diffrn_measurement_device_type 'Bruker SMART CCD'
_diffrn_measurement_method '\f and \w'
_diffrn_radiation_monochromator graphite
_diffrn_radiation_source 'fine-focus sealed tube'
_diffrn_radiation_type MoK\a
_diffrn_radiation_wavelength 0.71073
_diffrn_reflns_av_R_equivalents 0.0142
_diffrn_reflns_av_sigmaI/netI 0.0149
_diffrn_reflns_limit_h_max 8
_diffrn_reflns_limit_h_min -8
_diffrn_reflns_limit_k_max 14
_diffrn_reflns_limit_k_min -13
_diffrn_reflns_limit_l_max 13
_diffrn_reflns_limit_l_min -15
_diffrn_reflns_number 5893
_diffrn_reflns_theta_full 25.0
_diffrn_reflns_theta_max 25.0
_diffrn_reflns_theta_min 2.2
_diffrn_standards_number 0
_exptl_absorpt_coefficient_mu 0.324
_exptl_absorpt_correction_T_max 1.000
_exptl_absorpt_correction_T_min 0.928
_exptl_absorpt_correction_type multi-scan
_exptl_absorpt_process_details '(SADABS; Bruker, 2000)'
_exptl_crystal_colour colorless
_exptl_crystal_density_diffrn 1.522
_exptl_crystal_density_method 'not measured'
_exptl_crystal_description block
_exptl_crystal_F_000 560
_exptl_crystal_size_max 0.34
_exptl_crystal_size_mid 0.25
_exptl_crystal_size_min 0.20
_refine_diff_density_max 0.13
_refine_diff_density_min -0.22
_refine_ls_abs_structure_details 'Flack (1983)'
_refine_ls_abs_structure_Flack 0.00(6)
_refine_ls_extinction_method none
_refine_ls_goodness_of_fit_ref 1.06
_refine_ls_hydrogen_treatment constr
_refine_ls_matrix_type full
_refine_ls_number_parameters 172
_refine_ls_number_reflns 2097
_refine_ls_number_restraints 0
_refine_ls_restrained_S_all 1.06
_refine_ls_R_factor_all 0.025
_refine_ls_R_factor_gt 0.025
_refine_ls_shift/su_max 0.000
_refine_ls_shift/su_mean 0.000
_refine_ls_structure_factor_coef Fsqd
_refine_ls_weighting_details 'calc w=1/[\s^2^(Fo^2^)+(0.0439P)^2^+0.1315P] where P=(Fo^2^+2Fc^2^)/3'
_refine_ls_weighting_scheme calc
_refine_ls_wR_factor_gt 0.069
_refine_ls_wR_factor_ref 0.069
_reflns_number_gt 2047
_reflns_number_total 2097
_reflns_threshold_expression I>2\s(I)
_cod_data_source_file ym2022.cif
_cod_data_source_block I
_cod_depositor_comments
;
The following automatic conversions were performed:
'_symmetry_cell_setting' value 'Orthorhombic' changed to 'orthorhombic'
according to '/home/saulius/struct/CIF-dictionaries/cif_core.dic'
dictionary named 'cif_core.dic' version 2.4.1 from 2010-06-29.

Automatic conversion script
Id: cif_fix_enum 1527 2010-12-29 10:47:43Z saulius 

The following automatic conversions were performed:

'_symmetry_cell_setting' value 'Orthorhombic' changed to
'orthorhombic' according to
/home/saulius/struct/CIF-dictionaries/cif_core.dic dictionary named
'cif_core.dic' version 2.4.1 from 2010-06-29.

Automatic conversion script
Id: cif_fix_values 1715 2011-07-08 13:25:40Z adriana 
;
_cod_database_code 2210847
_cod_database_fobs_code 2210847

loop_
_symmetry_equiv_pos_as_xyz
'x, y, z'
'-x+1/2, -y, z+1/2'
'-x, y+1/2, -z+1/2'
'x+1/2, -y+1/2, -z'

loop_
_atom_site_type_symbol
_atom_site_label
_atom_site_fract_x
_atom_site_fract_y
_atom_site_fract_z
_atom_site_U_iso_or_equiv
_atom_site_adp_type
_atom_site_calc_flag
_atom_site_refinement_flags
_atom_site_occupancy
C C1 0.70664(19) 0.42504(12) 0.61108(12) 0.0406(3) Uani d . 1
C C2 0.65150(19) 0.36557(12) 0.70145(11) 0.0380(3) Uani d . 1
C C3 0.6676(2) 0.41550(14) 0.79581(12) 0.0477(4) Uani d . 1
H H3A 0.7135 0.4867 0.8009 0.057 Uiso calc R 1
C C4 0.6160(3) 0.36005(16) 0.88099(13) 0.0573(4) Uani d . 1
H H4A 0.6275 0.3934 0.9438 0.069 Uiso calc R 1
C C5 0.5465(3) 0.25383(16) 0.87321(13) 0.0578(4) Uani d . 1
H H5A 0.5097 0.2168 0.9310 0.069 Uiso calc R 1
C C6 0.5314(2) 0.20286(14) 0.78123(12) 0.0489(4) Uani d . 1
H H6A 0.4860 0.1314 0.7775 0.059 Uiso calc R 1
C C7 0.58378(19) 0.25719(12) 0.69321(11) 0.0379(3) Uani d . 1
C C8 0.5718(2) 0.20861(12) 0.59468(11) 0.0390(3) Uani d . 1
H H8A 0.5262 0.1375 0.5879 0.047 Uiso calc R 1
C C9 0.62468(19) 0.26323(11) 0.51316(11) 0.0355(3) Uani d . 1
C C10 0.61645(19) 0.22891(12) 0.40656(11) 0.0368(3) Uani d . 1
C C11 0.66687(19) 0.12400(13) 0.37256(11) 0.0415(3) Uani d . 1
C C12 0.6589(2) 0.09617(15) 0.27105(12) 0.0498(4) Uani d . 1
H H12A 0.6927 0.0263 0.2489 0.060 Uiso calc R 1
C C13 0.5997(2) 0.17474(16) 0.20449(12) 0.0525(4) Uani d . 1
C C14 0.5485(2) 0.27887(16) 0.23293(12) 0.0523(4) Uani d . 1
H H14A 0.5086 0.3302 0.1859 0.063 Uiso calc R 1
C C15 0.5586(2) 0.30474(13) 0.33441(12) 0.0447(4) Uani d . 1
H H15A 0.5255 0.3752 0.3552 0.054 Uiso calc R 1
Cl Cl1 0.75024(6) 0.02413(3) 0.45334(3) 0.05804(15) Uani d . 1
F F1 0.59309(18) 0.14675(12) 0.10590(7) 0.0816(4) Uani d . 1
O O1 0.76406(18) 0.51787(9) 0.60817(10) 0.0587(3) Uani d . 1
O O2 0.69109(13) 0.37064(8) 0.52035(7) 0.0403(2) Uani d . 1

loop_
_atom_site_aniso_label
_atom_site_aniso_U_11
_atom_site_aniso_U_22
_atom_site_aniso_U_33
_atom_site_aniso_U_12
_atom_site_aniso_U_13
_atom_site_aniso_U_23
C1 0.0431(8) 0.0363(7) 0.0423(7) 0.0003(6) 0.0009(6) -0.0056(6)
C2 0.0376(7) 0.0382(7) 0.0382(7) 0.0040(6) -0.0030(6) -0.0044(6)
C3 0.0530(9) 0.0453(8) 0.0447(8) 0.0039(7) -0.0068(7) -0.0094(7)
C4 0.0700(11) 0.0671(11) 0.0350(8) 0.0107(10) -0.0073(8) -0.0109(8)
C5 0.0708(11) 0.0675(11) 0.0351(8) 0.0055(10) -0.0005(8) 0.0073(8)
C6 0.0595(9) 0.0473(9) 0.0397(8) -0.0016(8) -0.0002(7) 0.0044(7)
C7 0.0371(7) 0.0398(7) 0.0367(7) 0.0021(6) -0.0025(6) -0.0005(6)
C8 0.0418(8) 0.0354(7) 0.0398(8) -0.0039(6) -0.0007(6) -0.0015(6)
C9 0.0345(6) 0.0333(7) 0.0387(7) -0.0006(6) -0.0005(6) -0.0037(6)
C10 0.0346(7) 0.0385(7) 0.0373(7) -0.0044(6) 0.0022(6) -0.0029(6)
C11 0.0415(8) 0.0425(8) 0.0406(7) -0.0035(6) 0.0002(6) -0.0034(6)
C12 0.0522(9) 0.0518(9) 0.0455(8) -0.0039(7) 0.0051(7) -0.0147(7)
C13 0.0541(9) 0.0706(11) 0.0327(8) -0.0088(8) 0.0027(7) -0.0069(8)
C14 0.0550(10) 0.0629(10) 0.0389(8) -0.0057(9) -0.0002(7) 0.0082(7)
C15 0.0472(8) 0.0458(8) 0.0411(8) -0.0047(7) 0.0010(7) 0.0014(7)
Cl1 0.0737(3) 0.0454(2) 0.0550(2) 0.0139(2) -0.0040(2) -0.00191(17)
F1 0.1032(9) 0.1076(9) 0.0341(5) 0.0005(8) -0.0002(6) -0.0149(6)
O1 0.0810(8) 0.0396(6) 0.0555(7) -0.0153(7) 0.0066(7) -0.0076(5)
O2 0.0496(6) 0.0342(5) 0.0371(5) -0.0053(4) 0.0045(4) -0.0034(4)

loop_
_atom_type_symbol
_atom_type_description
_atom_type_scat_dispersion_real
_atom_type_scat_dispersion_imag
_atom_type_scat_source
C C 0.0033 0.0016 'International Tables Vol C Tables 4.2.6.8 and 6.1.1.4'
H H 0.0000 0.0000 'International Tables Vol C Tables 4.2.6.8 and 6.1.1.4'
O O 0.0106 0.0060 'International Tables Vol C Tables 4.2.6.8 and 6.1.1.4'
F F 0.0171 0.0103 'International Tables Vol C Tables 4.2.6.8 and 6.1.1.4'
Cl Cl 0.1484 0.1585 'International Tables Vol C Tables 4.2.6.8 and 6.1.1.4'

loop_
_geom_angle_atom_site_label_1
_geom_angle_atom_site_label_2
_geom_angle_atom_site_label_3
_geom_angle
O1 C1 O2 116.63(14)
O1 C1 C2 126.00(14)
O2 C1 C2 117.37(12)
C3 C2 C7 120.21(14)
C3 C2 C1 120.02(14)
C7 C2 C1 119.76(13)
C4 C3 C2 120.30(15)
C4 C3 H3A 119.9
C2 C3 H3A 119.9
C3 C4 C5 119.76(15)
C3 C4 H4A 120.1
C5 C4 H4A 120.1
C6 C5 C4 120.81(16)
C6 C5 H5A 119.6
C4 C5 H5A 119.6
C5 C6 C7 120.66(16)
C5 C6 H6A 119.7
C7 C6 H6A 119.7
C6 C7 C2 118.25(14)
C6 C7 C8 123.49(13)
C2 C7 C8 118.26(13)
C9 C8 C7 121.32(12)
C9 C8 H8A 119.3
C7 C8 H8A 119.3
C8 C9 O2 120.91(12)
C8 C9 C10 128.97(13)
O2 C9 C10 110.04(12)
C15 C10 C11 117.31(13)
C15 C10 C9 119.08(13)
C11 C10 C9 123.60(14)
C12 C11 C10 121.40(15)
C12 C11 Cl1 116.53(13)
C10 C11 Cl1 122.03(11)
C13 C12 C11 118.07(16)
C13 C12 H12A 121.0
C11 C12 H12A 121.0
F1 C13 C14 119.14(17)
F1 C13 C12 117.49(17)
C14 C13 C12 123.37(15)
C13 C14 C15 117.45(16)
C13 C14 H14A 121.3
C15 C14 H14A 121.3
C14 C15 C10 122.40(16)
C14 C15 H15A 118.8
C10 C15 H15A 118.8
C1 O2 C9 122.37(11)

loop_
_geom_bond_atom_site_label_1
_geom_bond_atom_site_label_2
_geom_bond_distance
C1 O1 1.2029(19)
C1 O2 1.3776(17)
C1 C2 1.458(2)
C2 C3 1.396(2)
C2 C7 1.410(2)
C3 C4 1.370(3)
C3 H3A 0.9300
C4 C5 1.390(3)
C4 H4A 0.9300
C5 C6 1.373(2)
C5 H5A 0.9300
C6 C7 1.396(2)
C6 H6A 0.9300
C7 C8 1.437(2)
C8 C9 1.328(2)
C8 H8A 0.9300
C9 O2 1.3943(17)
C9 C10 1.476(2)
C10 C15 1.395(2)
C10 C11 1.399(2)
C11 C12 1.390(2)
C11 Cl1 1.7314(16)
C12 C13 1.371(3)
C12 H12A 0.9300
C13 F1 1.3529(18)
C13 C14 1.370(3)
C14 C15 1.385(2)
C14 H14A 0.9300
C15 H15A 0.9300

loop_
_geom_hbond_atom_site_label_D
_geom_hbond_atom_site_label_H
_geom_hbond_atom_site_label_A
_geom_hbond_site_symmetry_A
_geom_hbond_distance_DH
_geom_hbond_distance_HA
_geom_hbond_distance_DA
_geom_hbond_angle_DHA
_geom_hbond_publ_flag
C8 H8A Cl1 1_555 0.93 2.81 3.2059(15) 107 yes
C4 H4A O1 2_665 0.93 2.56 3.476(2) 167 yes
C5 H5A F1 1_556 0.93 2.55 3.368(2) 147 yes

loop_
_geom_torsion_atom_site_label_1
_geom_torsion_atom_site_label_2
_geom_torsion_atom_site_label_3
_geom_torsion_atom_site_label_4
_geom_torsion
O1 C1 C2 C3 -1.7(2)
O2 C1 C2 C3 178.67(13)
O1 C1 C2 C7 179.00(16)
O2 C1 C2 C7 -0.7(2)
C7 C2 C3 C4 -0.7(2)
C1 C2 C3 C4 180.00(15)
C2 C3 C4 C5 -0.3(3)
C3 C4 C5 C6 1.1(3)
C4 C5 C6 C7 -0.8(3)
C5 C6 C7 C2 -0.3(2)
C5 C6 C7 C8 179.91(16)
C3 C2 C7 C6 1.0(2)
C1 C2 C7 C6 -179.70(14)
C3 C2 C7 C8 -179.19(13)
C1 C2 C7 C8 0.1(2)
C6 C7 C8 C9 -179.44(15)
C2 C7 C8 C9 0.7(2)
C7 C8 C9 O2 -1.0(2)
C7 C8 C9 C10 -177.47(14)
C8 C9 C10 C15 136.07(17)
O2 C9 C10 C15 -40.66(18)
C8 C9 C10 C11 -45.1(2)
O2 C9 C10 C11 138.15(15)
C15 C10 C11 C12 -0.3(2)
C9 C10 C11 C12 -179.13(14)
C15 C10 C11 Cl1 177.17(11)
C9 C10 C11 Cl1 -1.7(2)
C10 C11 C12 C13 -0.1(2)
Cl1 C11 C12 C13 -177.66(13)
C11 C12 C13 F1 179.78(15)
C11 C12 C13 C14 0.1(3)
F1 C13 C14 C15 -179.46(15)
C12 C13 C14 C15 0.2(3)
C13 C14 C15 C10 -0.6(3)
C11 C10 C15 C14 0.6(2)
C9 C10 C15 C14 179.52(14)
O1 C1 O2 C9 -179.31(15)
C2 C1 O2 C9 0.37(19)
C8 C9 O2 C1 0.5(2)
C10 C9 O2 C1 177.52(12)

loop_
_cod_related_entry_id
_cod_related_entry_database
_cod_related_entry_code
1 ChemSpider 21127098
